data_4062117
loop_
_publ_author_name
'Yasushi Mizobe'

_publ_section_title
;
Synthesis of Bimetallic Cubane-Type Mo2M2S4 Clusters (M = Ir, Rh, Ru)
 and Reductive Cleavage of N-N Bond of 1,1-Methylphenylhydrazine
 Affording N-Methylaniline Using Mo2Ir2S4 and Mo2Rh2S4 Clusters as
 Catalyst Precursors
;
_journal_name_full Organometallics
_journal_year 2003
_chemical_formula_sum 'C26 H44 Cl4 Ir2 Mo2 N2 O3 S4'
_chemical_formula_weight 1279.02
_space_group_IT_number 14
_symmetry_cell_setting monoclinic
_symmetry_space_group_name_Hall '-P 2yn'
_symmetry_space_group_name_H-M 'P 1 21/n 1'
_cell_angle_alpha 90
_cell_angle_beta 107.77(2)
_cell_angle_gamma 90
_cell_formula_units_Z 4
_cell_length_a 10.782(3)
_cell_length_b 22.056(3)
_cell_length_c 17.219(3)
_cell_measurement_temperature 296.2
_cell_volume 3899(1)
_diffrn_ambient_temperature 296.2
_exptl_crystal_density_diffrn 2.178
_cod_original_sg_symbol_H-M 'P 21/n'
_cod_original_formula_sum 'C26 H44 Cl4 Ir2 N2 Mo2 O3 S4 '
_cod_database_code 4062117

loop_
_symmetry_equiv_pos_as_xyz
x,y,z
1/2-x,1/2+y,1/2-z
-x,-y,-z
1/2+x,1/2-y,1/2+z

loop_
_atom_site_label
_atom_site_type_symbol
_atom_site_fract_x
_atom_site_fract_y
_atom_site_fract_z
_atom_site_U_iso_or_equiv
_atom_site_adp_type
_atom_site_occupancy
_atom_site_calc_flag
_atom_site_refinement_flags
_atom_site_disorder_assembly
_atom_site_disorder_group
Ir(1) Ir 0.07794(5) 0.22591(2) 0.52312(3) 0.0358(1) Uani 1.00 d . . .
Ir(2) Ir 0.20303(5) 0.11983(2) 0.41090(3) 0.0315(1) Uani 1.00 d . . .
Mo(1) Mo 0.2796(1) 0.13621(5) 0.58585(6) 0.0341(3) Uani 1.00 d . . .
Mo(2) Mo 0.4014(1) 0.23770(5) 0.52325(7) 0.0410(3) Uani 1.00 d . . .
Cl(1) Cl 0.1980(3) 0.1227(1) 0.7067(2) 0.0476(10) Uani 1.00 d . . .
Cl(2) Cl 0.3001(3) 0.0221(1) 0.5964(2) 0.0431(9) Uani 1.00 d . . .
Cl(3) Cl 0.3643(4) 0.3496(1) 0.5154(2) 0.055(1) Uani 1.00 d . . .
Cl(4) Cl 0.4813(3) 0.2546(1) 0.4020(2) 0.0453(10) Uani 1.00 d . . .
S(1) S 0.0730(3) 0.1227(1) 0.4970(2) 0.0359(9) Uani 1.00 d . . .
S(2) S 0.2819(3) 0.2390(1) 0.6189(2) 0.0416(9) Uani 1.00 d . . .
S(3) S 0.4117(3) 0.1312(1) 0.5000(2) 0.0361(9) Uani 1.00 d . . .
S(4) S 0.1725(3) 0.2266(1) 0.4150(2) 0.0350(8) Uani 1.00 d . . .
O(1) O 0.5478(8) 0.2348(4) 0.5944(6) 0.051(3) Uani 1.00 d . . .
O(2) O 0.4661(9) 0.1338(4) 0.6804(5) 0.048(3) Uani 1.00 d . . .
O(3) O 0.794(2) 0.4159(8) 0.574(1) 0.155(9) Uani 1.00 d . . .
N(1) N 0.630(1) 0.0930(5) 0.7803(7) 0.054(4) Uani 1.00 d . . .
N(2) N 0.673(2) 0.440(1) 0.446(1) 0.133(9) Uani 1.00 d . . .
C(1) C -0.051(2) 0.2555(8) 0.600(1) 0.067(6) Uani 1.00 d . . .
C(2) C 0.002(2) 0.3080(7) 0.570(1) 0.077(6) Uani 1.00 d . . .
C(3) C -0.046(1) 0.3061(7) 0.483(1) 0.057(5) Uani 1.00 d . . .
C(4) C -0.118(1) 0.2553(7) 0.4602(9) 0.058(5) Uani 1.00 d . . .
C(5) C -0.127(1) 0.2240(6) 0.531(1) 0.058(5) Uani 1.00 d . . .
C(6) C -0.031(2) 0.243(1) 0.688(1) 0.14(1) Uani 1.00 d . . .
C(7) C 0.084(2) 0.3572(10) 0.624(2) 0.14(1) Uani 1.00 d . . .
C(8) C -0.018(2) 0.3542(9) 0.428(1) 0.114(9) Uani 1.00 d . . .
C(9) C -0.193(2) 0.2404(9) 0.371(1) 0.099(7) Uani 1.00 d . . .
C(10) C -0.202(2) 0.1695(8) 0.532(2) 0.111(9) Uani 1.00 d . . .
C(11) C 0.159(2) 0.1130(6) 0.2768(8) 0.055(5) Uani 1.00 d . . .
C(12) C 0.059(1) 0.0850(6) 0.3016(8) 0.052(5) Uani 1.00 d . . .
C(13) C 0.113(1) 0.0339(6) 0.3511(7) 0.045(4) Uani 1.00 d . . .
C(14) C 0.249(1) 0.0319(5) 0.3606(8) 0.041(4) Uani 1.00 d . . .
C(15) C 0.277(1) 0.0814(6) 0.3145(8) 0.046(4) Uani 1.00 d . . .
C(16) C 0.148(2) 0.1669(7) 0.2208(9) 0.088(7) Uani 1.00 d . . .
C(17) C -0.083(2) 0.1000(9) 0.272(1) 0.095(7) Uani 1.00 d . . .
C(18) C 0.042(2) -0.0096(6) 0.390(1) 0.067(6) Uani 1.00 d . . .
C(19) C 0.343(1) -0.0165(6) 0.4045(9) 0.053(5) Uani 1.00 d . . .
C(20) C 0.409(2) 0.0946(7) 0.3021(10) 0.071(6) Uani 1.00 d . . .
C(21) C 0.507(1) 0.0943(7) 0.7346(8) 0.052(4) Uani 1.00 d . . .
C(22) C 0.676(2) 0.0464(7) 0.8413(10) 0.077(6) Uani 1.00 d . . .
C(23) C 0.719(2) 0.1401(7) 0.772(1) 0.070(6) Uani 1.00 d . . .
C(24) C 0.697(2) 0.409(1) 0.510(2) 0.11(1) Uani 1.00 d . . .
C(25) C 0.569(3) 0.426(2) 0.381(2) 0.20(2) Uani 1.00 d . . .
C(26) C 0.760(3) 0.487(1) 0.437(2) 0.19(2) Uani 1.00 d . . .
H(1) H -0.0754 0.2056 0.6928 0.1696 Uiso 1.00 calc . . .
H(2) H 0.0583 0.2383 0.7158 0.1696 Uiso 1.00 calc . . .
H(3) H -0.0669 0.2746 0.7114 0.1696 Uiso 1.00 calc . . .
H(4) H 0.1609 0.3403 0.6595 0.1669 Uiso 1.00 calc . . .
H(5) H 0.1061 0.3873 0.5905 0.1669 Uiso 1.00 calc . . .
H(6) H 0.0349 0.3759 0.6551 0.1669 Uiso 1.00 calc . . .
H(7) H 0.0340 0.3850 0.4608 0.1366 Uiso 1.00 calc . . .
H(8) H 0.0260 0.3367 0.3939 0.1366 Uiso 1.00 calc . . .
H(9) H -0.0984 0.3712 0.3959 0.1366 Uiso 1.00 calc . . .
H(10) H -0.2561 0.2708 0.3486 0.1192 Uiso 1.00 calc . . .
H(11) H -0.1336 0.2382 0.3399 0.1192 Uiso 1.00 calc . . .
H(12) H -0.2352 0.2022 0.3686 0.1192 Uiso 1.00 calc . . .
H(13) H -0.2654 0.1773 0.5583 0.1320 Uiso 1.00 calc . . .
H(14) H -0.2445 0.1566 0.4771 0.1320 Uiso 1.00 calc . . .
H(15) H -0.1456 0.1379 0.5598 0.1320 Uiso 1.00 calc . . .
H(16) H 0.2008 0.1989 0.2493 0.1041 Uiso 1.00 calc . . .
H(17) H 0.1739 0.1556 0.1749 0.1041 Uiso 1.00 calc . . .
H(18) H 0.0590 0.1800 0.2025 0.1041 Uiso 1.00 calc . . .
H(19) H -0.1148 0.1059 0.3169 0.1135 Uiso 1.00 calc . . .
H(20) H -0.0951 0.1366 0.2404 0.1135 Uiso 1.00 calc . . .
H(21) H -0.1294 0.0682 0.2386 0.1135 Uiso 1.00 calc . . .
H(22) H -0.0481 0.0005 0.3725 0.0806 Uiso 1.00 calc . . .
H(23) H 0.0531 -0.0497 0.3731 0.0806 Uiso 1.00 calc . . .
H(24) H 0.0754 -0.0065 0.4472 0.0806 Uiso 1.00 calc . . .
H(25) H 0.3440 -0.0185 0.4598 0.0635 Uiso 1.00 calc . . .
H(26) H 0.3155 -0.0548 0.3791 0.0635 Uiso 1.00 calc . . .
H(27) H 0.4275 -0.0076 0.4020 0.0635 Uiso 1.00 calc . . .
H(28) H 0.4724 0.0675 0.3342 0.0841 Uiso 1.00 calc . . .
H(29) H 0.4025 0.0897 0.2462 0.0841 Uiso 1.00 calc . . .
H(30) H 0.4341 0.1352 0.3183 0.0841 Uiso 1.00 calc . . .
H(31) H 0.4487 0.0645 0.7429 0.0598 Uiso 1.00 calc . . .
H(32) H 0.6269 0.0475 0.8786 0.0939 Uiso 1.00 calc . . .
H(33) H 0.6659 0.0077 0.8156 0.0939 Uiso 1.00 calc . . .
H(34) H 0.7654 0.0529 0.8699 0.0939 Uiso 1.00 calc . . .
H(35) H 0.8029 0.1337 0.8101 0.0839 Uiso 1.00 calc . . .
H(36) H 0.7262 0.1397 0.7182 0.0839 Uiso 1.00 calc . . .
H(37) H 0.6873 0.1788 0.7820 0.0839 Uiso 1.00 calc . . .
H(38) H 0.6372 0.3774 0.5117 0.1345 Uiso 1.00 calc . . .
H(39) H 0.4911 0.4279 0.3971 0.2458 Uiso 1.00 calc . . .
H(40) H 0.5611 0.4555 0.3389 0.2458 Uiso 1.00 calc . . .
H(41) H 0.5776 0.3873 0.3612 0.2458 Uiso 1.00 calc . . .
H(42) H 0.8403 0.4714 0.4392 0.2168 Uiso 1.00 calc . . .
H(43) H 0.7205 0.5070 0.3856 0.2168 Uiso 1.00 calc . . .
H(44) H 0.7679 0.5166 0.4793 0.2168 Uiso 1.00 calc . . .

loop_
_atom_site_aniso_label
_atom_site_aniso_U_11
_atom_site_aniso_U_22
_atom_site_aniso_U_33
_atom_site_aniso_U_12
_atom_site_aniso_U_13
_atom_site_aniso_U_23
Ir(1) 0.0318(3) 0.0401(3) 0.0374(3) 0.0064(2) 0.0134(2) 0.0015(2)
Ir(2) 0.0306(3) 0.0344(2) 0.0290(2) 0.0005(2) 0.0080(2) 0.0000(2)
Mo(1) 0.0315(6) 0.0384(6) 0.0321(6) 0.0022(4) 0.0095(5) 0.0009(4)
Mo(2) 0.0354(6) 0.0420(6) 0.0439(7) -0.0009(5) 0.0095(5) 0.0013(5)
Cl(1) 0.048(2) 0.054(2) 0.041(2) -0.001(2) 0.015(2) -0.002(1)
Cl(2) 0.037(2) 0.048(2) 0.044(2) 0.004(1) 0.011(1) -0.002(1)
Cl(3) 0.058(2) 0.042(2) 0.062(2) 0.003(2) 0.016(2) 0.006(2)
Cl(4) 0.045(2) 0.057(2) 0.040(2) 0.009(1) 0.022(2) 0.009(1)
S(1) 0.030(2) 0.043(2) 0.038(2) -0.001(1) 0.013(1) 0.002(1)
S(2) 0.037(2) 0.044(2) 0.044(2) 0.003(1) 0.011(2) -0.006(1)
S(3) 0.030(2) 0.042(2) 0.037(2) 0.000(1) 0.011(1) -0.001(1)
S(4) 0.030(2) 0.039(2) 0.035(2) 0.001(1) 0.008(1) 0.005(1)
O(1) 0.035(5) 0.052(6) 0.056(6) 0.002(4) 0.000(4) -0.011(4)
O(2) 0.039(6) 0.062(6) 0.034(5) -0.001(4) -0.003(4) 0.009(4)
O(3) 0.14(2) 0.15(2) 0.14(2) 0.00(1) 0.00(1) -0.02(1)
N(1) 0.044(8) 0.072(8) 0.034(7) 0.008(6) -0.007(5) 0.003(6)
N(2) 0.09(2) 0.20(2) 0.08(2) -0.03(2) -0.01(1) 0.02(2)
C(1) 0.07(1) 0.08(1) 0.07(1) 0.029(9) 0.037(10) 0.008(9)
C(2) 0.045(10) 0.07(1) 0.09(1) 0.026(8) -0.010(9) -0.043(10)
C(3) 0.033(8) 0.060(9) 0.08(1) 0.017(7) 0.019(8) 0.000(8)
C(4) 0.044(9) 0.07(1) 0.06(1) 0.016(7) 0.019(8) -0.011(8)
C(5) 0.047(9) 0.040(8) 0.10(1) 0.014(7) 0.037(9) 0.013(8)
C(6) 0.17(2) 0.21(2) 0.06(1) 0.12(2) 0.06(1) 0.04(1)
C(7) 0.07(1) 0.12(2) 0.23(3) 0.01(1) 0.03(2) -0.11(2)
C(8) 0.10(2) 0.10(1) 0.18(2) 0.06(1) 0.09(2) 0.09(1)
C(9) 0.07(1) 0.13(2) 0.06(1) 0.05(1) -0.025(10) -0.02(1)
C(10) 0.08(1) 0.06(1) 0.23(3) 0.005(9) 0.10(2) 0.03(1)
C(11) 0.09(1) 0.038(8) 0.029(7) 0.005(7) 0.007(8) -0.010(6)
C(12) 0.046(9) 0.062(9) 0.043(9) 0.008(7) 0.004(7) -0.016(7)
C(13) 0.059(9) 0.058(8) 0.020(6) -0.018(7) 0.013(6) -0.015(6)
C(14) 0.047(8) 0.031(7) 0.043(8) -0.003(5) 0.012(6) -0.008(5)
C(15) 0.063(10) 0.049(8) 0.032(7) -0.001(7) 0.024(7) -0.010(6)
C(16) 0.16(2) 0.07(1) 0.035(9) 0.03(1) 0.02(1) 0.008(8)
C(17) 0.07(1) 0.11(2) 0.08(1) 0.02(1) -0.02(1) -0.02(1)
C(18) 0.06(1) 0.048(9) 0.10(1) -0.020(7) 0.04(1) -0.020(8)
C(19) 0.07(1) 0.041(8) 0.059(10) 0.013(7) 0.031(8) -0.001(6)
C(20) 0.08(1) 0.08(1) 0.07(1) -0.014(9) 0.06(1) -0.019(9)
C(21) 0.049(9) 0.08(1) 0.026(7) -0.003(7) 0.007(6) -0.011(7)
C(22) 0.08(1) 0.08(1) 0.05(1) 0.019(9) -0.013(9) 0.000(8)
C(23) 0.05(1) 0.08(1) 0.07(1) 0.004(8) -0.005(8) -0.004(9)
C(24) 0.07(2) 0.15(2) 0.11(2) -0.03(2) 0.03(2) -0.03(2)
C(25) 0.16(3) 0.32(5) 0.13(3) -0.08(3) 0.04(2) 0.04(3)
C(26) 0.24(4) 0.06(2) 0.31(4) -0.05(2) 0.17(3) -0.02(2)

loop_
_geom_bond_atom_site_label_1
_geom_bond_atom_site_label_2
_geom_bond_distance
_geom_bond_site_symmetry_1
_geom_bond_site_symmetry_2
_geom_bond_publ_flag
Ir(1) Mo(1) 2.894(1) 1_555 1_555 yes
Ir(1) S(1) 2.318(3) 1_555 1_555 yes
Ir(1) S(2) 2.329(3) 1_555 1_555 yes
Ir(1) S(4) 2.381(3) 1_555 1_555 yes
Ir(1) C(1) 2.29(1) 1_555 1_555 yes
Ir(1) C(2) 2.23(1) 1_555 1_555 yes
Ir(1) C(3) 2.20(1) 1_555 1_555 yes
Ir(1) C(4) 2.16(1) 1_555 1_555 yes
Ir(1) C(5) 2.25(1) 1_555 1_555 yes
Ir(2) Mo(1) 2.893(1) 1_555 1_555 yes
Ir(2) S(1) 2.332(3) 1_555 1_555 yes
Ir(2) S(3) 2.318(3) 1_555 1_555 yes
Ir(2) S(4) 2.382(3) 1_555 1_555 yes
Ir(2) C(11) 2.22(1) 1_555 1_555 yes
Ir(2) C(12) 2.18(1) 1_555 1_555 yes
Ir(2) C(13) 2.23(1) 1_555 1_555 yes
Ir(2) C(14) 2.24(1) 1_555 1_555 yes
Ir(2) C(15) 2.22(1) 1_555 1_555 yes
Mo(1) Mo(2) 2.960(2) 1_555 1_555 yes
Mo(1) Cl(1) 2.512(3) 1_555 1_555 yes
Mo(1) Cl(2) 2.527(3) 1_555 1_555 yes
Mo(1) S(1) 2.304(3) 1_555 1_555 yes
Mo(1) S(2) 2.335(3) 1_555 1_555 yes
Mo(1) S(3) 2.348(3) 1_555 1_555 yes
Mo(1) O(2) 2.169(9) 1_555 1_555 yes
Mo(2) Cl(3) 2.498(3) 1_555 1_555 yes
Mo(2) Cl(4) 2.518(3) 1_555 1_555 yes
Mo(2) S(2) 2.380(4) 1_555 1_555 yes
Mo(2) S(3) 2.391(3) 1_555 1_555 yes
Mo(2) S(4) 2.611(3) 1_555 1_555 yes
Mo(2) O(1) 1.679(9) 1_555 1_555 yes
O(2) C(21) 1.26(2) 1_555 1_555 yes
O(3) C(24) 1.28(3) 1_555 1_555 yes
N(1) C(21) 1.32(2) 1_555 1_555 yes
N(1) C(22) 1.44(2) 1_555 1_555 yes
N(1) C(23) 1.45(2) 1_555 1_555 yes
N(2) C(24) 1.26(3) 1_555 1_555 yes
N(2) C(25) 1.36(3) 1_555 1_555 yes
N(2) C(26) 1.43(3) 1_555 1_555 yes
C(1) C(2) 1.46(2) 1_555 1_555 yes
C(1) C(5) 1.40(2) 1_555 1_555 yes
C(1) C(6) 1.49(2) 1_555 1_555 yes
C(2) C(3) 1.43(2) 1_555 1_555 yes
C(2) C(7) 1.52(2) 1_555 1_555 yes
C(3) C(4) 1.35(2) 1_555 1_555 yes
C(3) C(8) 1.50(2) 1_555 1_555 yes
C(4) C(5) 1.43(2) 1_555 1_555 yes
C(4) C(9) 1.54(2) 1_555 1_555 yes
C(5) C(10) 1.45(2) 1_555 1_555 yes
C(11) C(12) 1.42(2) 1_555 1_555 yes
C(11) C(15) 1.42(2) 1_555 1_555 yes
C(11) C(16) 1.51(2) 1_555 1_555 yes
C(12) C(13) 1.43(2) 1_555 1_555 yes
C(12) C(17) 1.49(2) 1_555 1_555 yes
C(13) C(14) 1.42(2) 1_555 1_555 yes
C(13) C(18) 1.50(2) 1_555 1_555 yes
C(14) C(15) 1.44(2) 1_555 1_555 yes
C(14) C(19) 1.51(2) 1_555 1_555 yes
C(15) C(20) 1.53(2) 1_555 1_555 yes
Ir(1) Ir(2) 3.552(1) 1_555 1_555 yes
Ir(1) Mo(2) 3.496(2) 1_555 1_555 yes
Ir(2) Mo(2) 3.542(1) 1_555 1_555 yes
